data_7132448
loop_
_publ_author_name
'Liu, Jing'
'Liu, Deng-Yin'
'Yang, Qian'
'Zeng, Yao-Fu'
'Wang, Xiao-Li'
'Wang, Peng-Fei'
'Ruan, Yu-Jun'
'Wen, Miao-Miao'
'Zhang, Shang-Shi'
'Du, Li-da'
'Liu, Xu-Ge'

_publ_section_title
;
 Cp*Rh(III)-catalyzed regioselective cyclization of aromatic amides with
 allenes.
;
_journal_issue 5
_journal_name_full 'Chemical communications (Cambridge, England)'
_journal_page_first 598
_journal_page_last 601
_journal_paper_doi 10.1039/d3cc05342c
_journal_volume 60
_journal_year 2024
_chemical_formula_moiety 'C20 H15 Br N2 O3'
_chemical_formula_sum 'C20 H15 Br N2 O3'
_chemical_formula_weight 411.25
_space_group_crystal_system monoclinic
_space_group_IT_number 14
_space_group_name_Hall '-P 2ybc'
_space_group_name_H-M_alt 'P 1 21/c 1'
_atom_sites_solution_hydrogens geom
_atom_sites_solution_primary dual
_audit_creation_date 2023-05-31
_audit_creation_method
;
Olex2 1.5-beta
(compiled 2022.04.07 svn.rca3783a0 for OlexSys, GUI svn.r6439)
;
_audit_update_record
;
2023-06-25 deposited with the CCDC.	2023-12-07 downloaded from the CCDC.
;
_cell_angle_alpha 90
_cell_angle_beta 94.638(8)
_cell_angle_gamma 90
_cell_formula_units_Z 4
_cell_length_a 5.3629(4)
_cell_length_b 17.7232(15)
_cell_length_c 18.1847(18)
_cell_measurement_reflns_used 2297
_cell_measurement_temperature 150.00(18)
_cell_measurement_theta_max 73.6300
_cell_measurement_theta_min 3.3390
_cell_volume 1722.8(3)
_computing_cell_refinement 'CrysAlisPro 1.171.38.43f (Rigaku OD, 2015)'
_computing_data_collection 'CrysAlisPro 1.171.38.43f (Rigaku OD, 2015)'
_computing_data_reduction 'CrysAlisPro 1.171.38.43f (Rigaku OD, 2015)'
_computing_molecular_graphics 'Olex2 1.5-beta (Dolomanov et al., 2009)'
_computing_publication_material 'Olex2 1.5-beta (Dolomanov et al., 2009)'
_computing_structure_refinement 'SHELXL 2018/3 (Sheldrick, 2015)'
_computing_structure_solution 'SHELXT  (Sheldrick, 2015)'
_diffrn_ambient_environment N~2~
_diffrn_ambient_temperature 150.00(18)
_diffrn_detector 'CCD plate'
_diffrn_detector_area_resol_mean 5.2684
_diffrn_detector_type AtlasS2
_diffrn_measured_fraction_theta_full 0.998
_diffrn_measured_fraction_theta_max 0.967
_diffrn_measurement_details
;
List of Runs (angles in degrees, time in seconds):

  # Type    Start    End  Width  t~exp~   \w     \q     \k     \f   Frames
#--------------------------------------------------------------------------
  1  \w    -60.00   3.00   1.00    1.50    --  -40.92  57.00 120.00   63
  2  \w      7.00  32.00   1.00    1.50    --  -40.92  57.00 120.00   25
  3  \w     70.00  97.00   1.00    1.50    --   40.92-125.00 -90.00   27
  4  \w     88.00 113.00   1.00    2.00    --  107.58-104.00 -93.00   25
  5  \w     72.00 137.00   1.00    2.00    --  107.58 -77.00-180.00   65
  6  \w     41.00  71.00   1.00    2.00    --  107.58 -94.00-180.00   30
  7  \w     32.00 135.00   1.00    2.00    --  107.58 -30.00 -90.00  103
  8  \w    126.00 178.00   1.00    2.00    --  107.58  61.00-120.00   52
  9  \w    102.00 166.00   1.00    2.00    --  107.58  77.00 -90.00   64
 10  \w     35.00  61.00   1.00    2.00    --  107.58-104.00 -93.00   26
 11  \w     36.00 122.00   1.00    2.00    --  107.58-125.00 120.00   86
 12  \w   -115.00 -19.00   1.00    1.50    --  -40.92 -37.00 -30.00   96
 13  \w   -106.00 -76.00   1.00    1.50    --  -41.23 -37.00 120.00   30
 14  \w   -109.00 -64.00   1.00    1.50    --  -41.23 -57.00-120.00   45
;
_diffrn_measurement_device 'four-circle diffractometer'
_diffrn_measurement_device_type 'SuperNova, Dual, Cu at zero, AtlasS2'
_diffrn_measurement_method '\w scans'
_diffrn_orient_matrix_type 'CrysAlisPro convention (1999,Acta A55,543-557)'
_diffrn_orient_matrix_UB_11 -0.0501926000
_diffrn_orient_matrix_UB_12 -0.0603894000
_diffrn_orient_matrix_UB_13 -0.0603509000
_diffrn_orient_matrix_UB_21 0.0869910000
_diffrn_orient_matrix_UB_22 -0.0619791000
_diffrn_orient_matrix_UB_23 0.0556600000
_diffrn_orient_matrix_UB_31 -0.2701064000
_diffrn_orient_matrix_UB_32 -0.0086507000
_diffrn_orient_matrix_UB_33 0.0218635000
_diffrn_radiation_monochromator mirror
_diffrn_radiation_probe x-ray
_diffrn_radiation_type 'Cu K\a'
_diffrn_radiation_wavelength 1.54184
_diffrn_reflns_av_R_equivalents 0.1122
_diffrn_reflns_av_unetI/netI 0.1316
_diffrn_reflns_Laue_measured_fraction_full 0.998
_diffrn_reflns_Laue_measured_fraction_max 0.967
_diffrn_reflns_limit_h_max 5
_diffrn_reflns_limit_h_min -6
_diffrn_reflns_limit_k_max 19
_diffrn_reflns_limit_k_min -21
_diffrn_reflns_limit_l_max 22
_diffrn_reflns_limit_l_min -20
_diffrn_reflns_number 6971
_diffrn_reflns_point_group_measured_fraction_full 0.998
_diffrn_reflns_point_group_measured_fraction_max 0.967
_diffrn_reflns_theta_full 67.684
_diffrn_reflns_theta_max 73.912
_diffrn_reflns_theta_min 3.488
_diffrn_source 'micro-focus sealed X-ray tube'
_diffrn_source_type 'SuperNova (Cu) X-ray Source'
_exptl_absorpt_coefficient_mu 3.452
_exptl_absorpt_correction_T_max 1.00000
_exptl_absorpt_correction_T_min 0.13782
_exptl_absorpt_correction_type multi-scan
_exptl_absorpt_process_details
;
CrysAlisPro 1.171.38.43f (Rigaku Oxford Diffraction, 2015)
Empirical absorption correction using spherical harmonics,
 implemented in SCALE3 ABSPACK scaling algorithm.
;
_exptl_crystal_colour 'light colourless'
_exptl_crystal_density_diffrn 1.586
_exptl_crystal_description block
_exptl_crystal_F_000 832
_exptl_crystal_size_max 0.15
_exptl_crystal_size_mid 0.13
_exptl_crystal_size_min 0.1
_refine_diff_density_max 1.675
_refine_diff_density_min -1.038
_refine_diff_density_rms 0.196
_refine_ls_extinction_method none
_refine_ls_goodness_of_fit_ref 1.046
_refine_ls_hydrogen_treatment constr
_refine_ls_matrix_type full
_refine_ls_number_parameters 235
_refine_ls_number_reflns 3388
_refine_ls_number_restraints 363
_refine_ls_restrained_S_all 1.043
_refine_ls_R_factor_all 0.1268
_refine_ls_R_factor_gt 0.0913
_refine_ls_shift/su_max 0.000
_refine_ls_shift/su_mean 0.000
_refine_ls_structure_factor_coef Fsqd
_refine_ls_weighting_details 'w=1/[\s^2^(Fo^2^)+(0.1795P)^2^] where P=(Fo^2^+2Fc^2^)/3'
_refine_ls_weighting_scheme calc
_refine_ls_wR_factor_gt 0.2469
_refine_ls_wR_factor_ref 0.2834
_reflns_Friedel_coverage 0.000
_reflns_number_gt 2494
_reflns_number_total 3388
_reflns_threshold_expression 'I > 2\s(I)'
_cod_data_source_file d3cc05342c2.cif
_cod_data_source_block br0525
_cod_depositor_comments 'Adding full bibliography for 7132447--7132448.cif.'
_cod_original_cell_volume 1722.7(3)
_cod_database_code 7132448
_shelx_shelxl_version_number 2018/3
_shelx_space_group_comment
;
The symmetry employed for this shelxl refinement is uniquely defined
by the following loop, which should always be used as a source of
symmetry information in preference to the above space-group names.
They are only intended as comments.
;
_olex2_refinement_description
;
1. Fixed Uiso
 At 1.2 times of:
  All C(H) groups, All C(H,H) groups, All N(H) groups
2. Uiso/Uaniso restraints and constraints
Uanis(C3) \\sim Ueq, Uanis(Br1) \\sim Ueq, Uanis(C4) \\sim Ueq, Uanis(C5) \\sim
Ueq, Uanis(C2) \\sim Ueq, Uanis(C6) \\sim Ueq, Uanis(C1) \\sim Ueq, Uanis(N1)
\\sim Ueq, Uanis(C7) \\sim Ueq, Uanis(C11) \\sim Ueq, Uanis(C8) \\sim Ueq,
Uanis(O1) \\sim Ueq, Uanis(N2) \\sim Ueq, Uanis(C9) \\sim Ueq, Uanis(C10) \\sim
Ueq, Uanis(C12) \\sim Ueq, Uanis(C13) \\sim Ueq, Uanis(O3) \\sim Ueq, Uanis(O2)
\\sim Ueq, Uanis(C14) \\sim Ueq, Uanis(C15) \\sim Ueq, Uanis(C16) \\sim Ueq,
Uanis(C20) \\sim Ueq, Uanis(C17) \\sim Ueq, Uanis(C19) \\sim Ueq, Uanis(C18)
\\sim Ueq, : with sigma of 0.002 and sigma for terminal atoms of 0.004
3. Rigid body (RIGU) restrains
 Br1, O1, O2, O3, N1, N2, H2, C1, C2, H2A, C3, H3, C4, C5, H5, C6, C7, H7, C8,
 C9, C10, H10, C11, C12, H12A, H12B, C13, C14, H14A, H14B, C15, C16, H16, C17,
 H17, C18, H18, C19, H19, C20, H20
 with sigma for 1-2 distances of 0.001 and sigma for 1-3 distances of 0.002
4.a Secondary CH2 refined with riding coordinates:
 C12(H12A,H12B), C14(H14A,H14B)
4.b Aromatic/amide H refined with riding coordinates:
 N2(H2), C2(H2A), C3(H3), C5(H5), C7(H7), C10(H10), C16(H16), C17(H17),
 C18(H18), C19(H19), C20(H20)
;
_olex2_date_sample_data_collection 2023-05-25
_olex2_submission_special_instructions 'No special instructions were received'
_oxdiff_exptl_absorpt_empirical_details
;
Empirical correction (ABSPACK) includes:
- Absorption correction using spherical harmonics
- Frame scaling
;
_oxdiff_exptl_absorpt_empirical_full_max 3.385
_oxdiff_exptl_absorpt_empirical_full_min 0.343

loop_
_space_group_symop_operation_xyz
'x, y, z'
'-x, y+1/2, -z+1/2'
'-x, -y, -z'
'x, -y-1/2, z-1/2'

loop_
_atom_site_label
_atom_site_type_symbol
_atom_site_fract_x
_atom_site_fract_y
_atom_site_fract_z
_atom_site_U_iso_or_equiv
_atom_site_adp_type
_atom_site_occupancy
_atom_site_site_symmetry_order
_atom_site_calc_flag
_atom_site_refinement_flags_posn
_atom_site_refinement_flags_adp
_atom_site_refinement_flags_occupancy
_atom_site_disorder_assembly
_atom_site_disorder_group
Br1 Br 1.04178(14) 0.31235(4) 0.68268(4) 0.0382(3) Uani 1 1 d . U . . .
O1 O 0.2847(7) 0.4660(2) 0.5463(2) 0.0203(8) Uani 1 1 d . U . . .
O2 O 0.7279(7) 0.7896(2) 0.5679(2) 0.0267(9) Uani 1 1 d . U . . .
O3 O 0.5256(7) 0.8882(2) 0.6126(2) 0.0208(8) Uani 1 1 d . U . . .
N1 N 0.4971(8) 0.5588(3) 0.6123(2) 0.0157(8) Uani 1 1 d . U . . .
N2 N 0.1402(9) 0.5872(3) 0.5378(2) 0.0195(8) Uani 1 1 d . U . . .
H2 H 0.021959 0.574014 0.505549 0.023 Uiso 1 1 calc R U . . .
C1 C 0.8436(10) 0.5682(3) 0.6908(3) 0.0187(9) Uani 1 1 d . U . . .
C2 C 1.0580(11) 0.5408(3) 0.7313(3) 0.0216(10) Uani 1 1 d . U . . .
H2A H 1.161931 0.573139 0.759938 0.026 Uiso 1 1 calc R U . . .
C3 C 1.1122(10) 0.4644(3) 0.7278(3) 0.0215(10) Uani 1 1 d . U . . .
H3 H 1.256140 0.445522 0.753320 0.026 Uiso 1 1 calc R U . . .
C4 C 0.9520(11) 0.4156(3) 0.6862(3) 0.0231(10) Uani 1 1 d . U . . .
C5 C 0.7407(10) 0.4401(3) 0.6449(3) 0.0189(9) Uani 1 1 d . U . . .
H5 H 0.637600 0.406971 0.616744 0.023 Uiso 1 1 calc R U . . .
C6 C 0.6900(10) 0.5171(3) 0.6475(3) 0.0177(9) Uani 1 1 d . U . . .
C7 C 0.7358(10) 0.6420(3) 0.6809(3) 0.0205(9) Uani 1 1 d . U . . .
H7 H 0.797856 0.686238 0.702921 0.025 Uiso 1 1 calc R U . . .
C8 C 0.5284(10) 0.6357(3) 0.6340(3) 0.0182(9) Uani 1 1 d . U . . .
C9 C 0.3426(11) 0.6877(3) 0.6053(3) 0.0198(9) Uani 1 1 d . U . . .
C10 C 0.1533(10) 0.6619(3) 0.5591(3) 0.0202(9) Uani 1 1 d . U . . .
H10 H 0.028513 0.695065 0.541214 0.024 Uiso 1 1 calc R U . . .
C11 C 0.3048(9) 0.5325(3) 0.5648(3) 0.0151(8) Uani 1 1 d . U . . .
C12 C 0.3475(10) 0.7689(3) 0.6306(3) 0.0204(9) Uani 1 1 d . U . . .
H12A H 0.368454 0.770209 0.684066 0.025 Uiso 1 1 calc R U . . .
H12B H 0.188017 0.792226 0.615317 0.025 Uiso 1 1 calc R U . . .
C13 C 0.5562(10) 0.8148(3) 0.6000(3) 0.0191(9) Uani 1 1 d . U . . .
C14 C 0.7074(10) 0.9371(3) 0.5826(3) 0.0206(10) Uani 1 1 d . U . . .
H14A H 0.717509 0.925756 0.530704 0.025 Uiso 1 1 calc R U . . .
H14B H 0.870844 0.928324 0.608016 0.025 Uiso 1 1 calc R U . . .
C15 C 0.6347(10) 1.0178(3) 0.5912(3) 0.0192(9) Uani 1 1 d . U . . .
C16 C 0.4326(10) 1.0414(3) 0.6281(3) 0.0218(10) Uani 1 1 d . U . . .
H16 H 0.329947 1.006100 0.648367 0.026 Uiso 1 1 calc R U . . .
C17 C 0.3830(11) 1.1184(3) 0.6347(3) 0.0238(10) Uani 1 1 d . U . . .
H17 H 0.247280 1.133655 0.659776 0.029 Uiso 1 1 calc R U . . .
C18 C 0.5303(12) 1.1719(4) 0.6049(3) 0.0262(11) Uani 1 1 d . U . . .
H18 H 0.494419 1.223017 0.609092 0.031 Uiso 1 1 calc R U . . .
C19 C 0.7325(11) 1.1482(4) 0.5687(3) 0.0275(11) Uani 1 1 d . U . . .
H19 H 0.834748 1.184024 0.548871 0.033 Uiso 1 1 calc R U . . .
C20 C 0.7872(11) 1.0719(3) 0.5612(3) 0.0236(10) Uani 1 1 d . U . . .
H20 H 0.924114 1.057003 0.536466 0.028 Uiso 1 1 calc R U . . .

loop_
_atom_site_aniso_label
_atom_site_aniso_U_11
_atom_site_aniso_U_22
_atom_site_aniso_U_33
_atom_site_aniso_U_23
_atom_site_aniso_U_13
_atom_site_aniso_U_12
Br1 0.0368(5) 0.0244(5) 0.0503(5) 0.0007(3) -0.0156(3) 0.0119(3)
O1 0.0150(16) 0.0166(13) 0.0275(17) -0.0027(12) -0.0099(13) -0.0009(12)
O2 0.0186(16) 0.0234(18) 0.0380(19) 0.0025(16) 0.0013(14) 0.0032(14)
O3 0.0197(14) 0.0189(12) 0.0237(14) -0.0014(11) 0.0001(11) -0.0012(11)
N1 0.0141(13) 0.0168(13) 0.0153(14) -0.0005(11) -0.0050(10) 0.0004(11)
N2 0.0164(14) 0.0188(13) 0.0220(15) -0.0006(12) -0.0074(12) 0.0007(11)
C1 0.0177(14) 0.0183(14) 0.0193(16) 0.0002(12) -0.0035(12) -0.0010(12)
C2 0.0188(15) 0.0224(15) 0.0221(17) -0.0003(13) -0.0074(13) -0.0013(13)
C3 0.0180(16) 0.0238(14) 0.0218(17) 0.0006(13) -0.0032(13) 0.0019(12)
C4 0.0226(15) 0.0222(16) 0.0233(17) -0.0004(13) -0.0048(13) 0.0035(13)
C5 0.0194(15) 0.0172(14) 0.0195(16) -0.0014(13) -0.0028(12) 0.0004(13)
C6 0.0161(14) 0.0171(13) 0.0188(16) 0.0016(12) -0.0050(11) 0.0002(11)
C7 0.0192(15) 0.0178(15) 0.0230(16) -0.0006(13) -0.0069(12) -0.0021(12)
C8 0.0169(14) 0.0166(14) 0.0201(15) -0.0004(12) -0.0048(12) -0.0010(11)
C9 0.0188(15) 0.0182(14) 0.0216(16) 0.0006(12) -0.0030(12) 0.0014(11)
C10 0.0183(15) 0.0199(15) 0.0219(16) -0.0014(13) -0.0020(12) 0.0018(12)
C11 0.0125(14) 0.0166(13) 0.0158(15) -0.0008(11) -0.0021(11) -0.0013(11)
C12 0.0182(16) 0.0197(14) 0.0228(17) -0.0008(13) -0.0021(13) 0.0007(13)
C13 0.0157(15) 0.0179(13) 0.0226(16) 0.0003(12) -0.0056(12) 0.0010(11)
C14 0.0183(16) 0.0202(14) 0.0227(17) 0.0003(13) -0.0021(14) -0.0010(12)
C15 0.0165(15) 0.0203(14) 0.0199(16) 0.0002(13) -0.0047(12) 0.0000(12)
C16 0.0171(16) 0.0228(15) 0.0245(17) 0.0008(13) -0.0038(13) -0.0003(13)
C17 0.0232(17) 0.0243(14) 0.0232(17) -0.0004(13) -0.0013(14) 0.0020(13)
C18 0.0262(17) 0.0238(16) 0.0280(18) 0.0001(14) -0.0020(14) 0.0007(13)
C19 0.0265(17) 0.0252(15) 0.0304(18) 0.0008(14) -0.0012(14) -0.0012(14)
C20 0.0206(16) 0.0231(14) 0.0261(18) 0.0007(13) -0.0032(14) -0.0029(13)

loop_
_atom_type_symbol
_atom_type_description
_atom_type_scat_dispersion_real
_atom_type_scat_dispersion_imag
_atom_type_scat_source
C C 0.0181 0.0091 'International Tables Vol C Tables 4.2.6.8 and 6.1.1.4'
H H 0.0000 0.0000 'International Tables Vol C Tables 4.2.6.8 and 6.1.1.4'
Br Br -0.6763 1.2805 'International Tables Vol C Tables 4.2.6.8 and 6.1.1.4'
N N 0.0311 0.0180 'International Tables Vol C Tables 4.2.6.8 and 6.1.1.4'
O O 0.0492 0.0322 'International Tables Vol C Tables 4.2.6.8 and 6.1.1.4'

loop_
_geom_angle_atom_site_label_1
_geom_angle_atom_site_label_2
_geom_angle_atom_site_label_3
_geom_angle
_geom_angle_site_symmetry_1
_geom_angle_site_symmetry_3
_geom_angle_publ_flag
C13 O3 C14 115.1(4) . . ?
C6 N1 C8 108.4(4) . . ?
C11 N1 C6 127.2(5) . . ?
C11 N1 C8 124.4(5) . . ?
C10 N2 H2 118.0 . . ?
C11 N2 H2 118.0 . . ?
C11 N2 C10 124.0(5) . . ?
C2 C1 C6 119.0(5) . . ?
C2 C1 C7 133.4(5) . . ?
C6 C1 C7 107.6(5) . . ?
C1 C2 H2A 120.6 . . ?
C3 C2 C1 118.8(5) . . ?
C3 C2 H2A 120.6 . . ?
C2 C3 H3 119.8 . . ?
C2 C3 C4 120.4(5) . . ?
C4 C3 H3 119.8 . . ?
C3 C4 Br1 117.9(4) . . ?
C5 C4 Br1 119.0(4) . . ?
C5 C4 C3 123.0(5) . . ?
C4 C5 H5 121.9 . . ?
C4 C5 C6 116.3(5) . . ?
C6 C5 H5 121.9 . . ?
N1 C6 C1 107.1(5) . . ?
N1 C6 C5 130.3(5) . . ?
C5 C6 C1 122.6(5) . . ?
C1 C7 H7 126.1 . . ?
C8 C7 C1 107.9(5) . . ?
C8 C7 H7 126.1 . . ?
C7 C8 N1 109.0(5) . . ?
C7 C8 C9 134.0(5) . . ?
C9 C8 N1 116.9(5) . . ?
C8 C9 C12 120.6(5) . . ?
C10 C9 C8 118.7(5) . . ?
C10 C9 C12 120.5(5) . . ?
N2 C10 H10 119.3 . . ?
C9 C10 N2 121.4(5) . . ?
C9 C10 H10 119.3 . . ?
O1 C11 N1 122.9(5) . . ?
O1 C11 N2 122.6(5) . . ?
N1 C11 N2 114.5(5) . . ?
C9 C12 H12A 109.0 . . ?
C9 C12 H12B 109.0 . . ?
C9 C12 C13 113.1(4) . . ?
H12A C12 H12B 107.8 . . ?
C13 C12 H12A 109.0 . . ?
C13 C12 H12B 109.0 . . ?
O2 C13 O3 123.4(5) . . ?
O2 C13 C12 125.9(5) . . ?
O3 C13 C12 110.7(5) . . ?
O3 C14 H14A 109.6 . . ?
O3 C14 H14B 109.6 . . ?
O3 C14 C15 110.2(4) . . ?
H14A C14 H14B 108.1 . . ?
C15 C14 H14A 109.6 . . ?
C15 C14 H14B 109.6 . . ?
C16 C15 C14 124.2(5) . . ?
C16 C15 C20 119.1(5) . . ?
C20 C15 C14 116.7(5) . . ?
C15 C16 H16 120.0 . . ?
C15 C16 C17 120.0(5) . . ?
C17 C16 H16 120.0 . . ?
C16 C17 H17 119.3 . . ?
C18 C17 C16 121.4(5) . . ?
C18 C17 H17 119.3 . . ?
C17 C18 H18 120.7 . . ?
C17 C18 C19 118.5(6) . . ?
C19 C18 H18 120.7 . . ?
C18 C19 H19 119.3 . . ?
C18 C19 C20 121.5(6) . . ?
C20 C19 H19 119.3 . . ?
C15 C20 H20 120.2 . . ?
C19 C20 C15 119.5(5) . . ?
C19 C20 H20 120.2 . . ?

loop_
_geom_bond_atom_site_label_1
_geom_bond_atom_site_label_2
_geom_bond_distance
_geom_bond_site_symmetry_2
_geom_bond_publ_flag
Br1 C4 1.895(6) . ?
O1 C11 1.228(6) . ?
O2 C13 1.214(7) . ?
O3 C13 1.333(7) . ?
O3 C14 1.444(6) . ?
N1 C6 1.386(7) . ?
N1 C8 1.425(7) . ?
N1 C11 1.372(6) . ?
N2 H2 0.8600 . ?
N2 C10 1.380(7) . ?
N2 C11 1.374(7) . ?
C1 C2 1.401(7) . ?
C1 C6 1.419(7) . ?
C1 C7 1.435(8) . ?
C2 H2A 0.9300 . ?
C2 C3 1.387(8) . ?
C3 H3 0.9300 . ?
C3 C4 1.398(8) . ?
C4 C5 1.378(8) . ?
C5 H5 0.9300 . ?
C5 C6 1.394(8) . ?
C7 H7 0.9300 . ?
C7 C8 1.350(7) . ?
C8 C9 1.425(7) . ?
C9 C10 1.344(8) . ?
C9 C12 1.512(7) . ?
C10 H10 0.9300 . ?
C12 H12A 0.9700 . ?
C12 H12B 0.9700 . ?
C12 C13 1.525(7) . ?
C14 H14A 0.9700 . ?
C14 H14B 0.9700 . ?
C14 C15 1.495(8) . ?
C15 C16 1.384(7) . ?
C15 C20 1.399(8) . ?
C16 H16 0.9300 . ?
C16 C17 1.396(8) . ?
C17 H17 0.9300 . ?
C17 C18 1.374(8) . ?
C18 H18 0.9300 . ?
C18 C19 1.379(8) . ?
C19 H19 0.9300 . ?
C19 C20 1.393(8) . ?
C20 H20 0.9300 . ?

loop_
_geom_torsion_atom_site_label_1
_geom_torsion_atom_site_label_2
_geom_torsion_atom_site_label_3
_geom_torsion_atom_site_label_4
_geom_torsion
_geom_torsion_site_symmetry_1
_geom_torsion_site_symmetry_2
_geom_torsion_site_symmetry_3
_geom_torsion_site_symmetry_4
_geom_torsion_publ_flag
Br1 C4 C5 C6 -177.6(4) . . . . ?
O3 C14 C15 C16 4.7(8) . . . . ?
O3 C14 C15 C20 -176.9(5) . . . . ?
N1 C8 C9 C10 -1.0(7) . . . . ?
N1 C8 C9 C12 174.5(4) . . . . ?
C1 C2 C3 C4 -1.7(8) . . . . ?
C1 C7 C8 N1 -0.2(6) . . . . ?
C1 C7 C8 C9 178.0(6) . . . . ?
C2 C1 C6 N1 -178.6(5) . . . . ?
C2 C1 C6 C5 1.4(8) . . . . ?
C2 C1 C7 C8 178.7(6) . . . . ?
C2 C3 C4 Br1 178.9(4) . . . . ?
C2 C3 C4 C5 2.4(9) . . . . ?
C3 C4 C5 C6 -1.2(8) . . . . ?
C4 C5 C6 N1 179.2(5) . . . . ?
C4 C5 C6 C1 -0.7(8) . . . . ?
C6 N1 C8 C7 0.6(6) . . . . ?
C6 N1 C8 C9 -178.0(5) . . . . ?
C6 N1 C11 O1 -1.6(8) . . . . ?
C6 N1 C11 N2 -179.7(5) . . . . ?
C6 C1 C2 C3 -0.1(8) . . . . ?
C6 C1 C7 C8 -0.2(6) . . . . ?
C7 C1 C2 C3 -178.9(6) . . . . ?
C7 C1 C6 N1 0.5(6) . . . . ?
C7 C1 C6 C5 -179.6(5) . . . . ?
C7 C8 C9 C10 -179.1(6) . . . . ?
C7 C8 C9 C12 -3.6(9) . . . . ?
C8 N1 C6 C1 -0.6(5) . . . . ?
C8 N1 C6 C5 179.4(5) . . . . ?
C8 N1 C11 O1 179.0(5) . . . . ?
C8 N1 C11 N2 0.9(7) . . . . ?
C8 C9 C10 N2 -1.9(8) . . . . ?
C8 C9 C12 C13 72.8(6) . . . . ?
C9 C12 C13 O2 -10.8(8) . . . . ?
C9 C12 C13 O3 168.7(4) . . . . ?
C10 N2 C11 O1 178.0(5) . . . . ?
C10 N2 C11 N1 -4.0(7) . . . . ?
C10 C9 C12 C13 -111.8(6) . . . . ?
C11 N1 C6 C1 179.9(4) . . . . ?
C11 N1 C6 C5 -0.1(9) . . . . ?
C11 N1 C8 C7 -179.9(5) . . . . ?
C11 N1 C8 C9 1.5(7) . . . . ?
C11 N2 C10 C9 4.6(8) . . . . ?
C12 C9 C10 N2 -177.4(5) . . . . ?
C13 O3 C14 C15 172.4(4) . . . . ?
C14 O3 C13 O2 2.4(8) . . . . ?
C14 O3 C13 C12 -177.2(4) . . . . ?
C14 C15 C16 C17 178.5(5) . . . . ?
C14 C15 C20 C19 -178.7(5) . . . . ?
C15 C16 C17 C18 0.4(9) . . . . ?
C16 C15 C20 C19 -0.2(8) . . . . ?
C16 C17 C18 C19 -0.8(9) . . . . ?
C17 C18 C19 C20 0.8(10) . . . . ?
C18 C19 C20 C15 -0.2(10) . . . . ?
C20 C15 C16 C17 0.2(8) . . . . ?
